data_7017874
loop_
_publ_author_name
'Horrillo-Martinez, Patricia'
'Patrick, Brian O.'
'Schafer, Laurel L.'
'Fryzuk, Michael D.'

_publ_section_title
;
 Oxygen extrusion from amidate ligands to generate terminal Ta[double
 bond, length as m-dash]O units under reducing conditions. How to
 successfully use amidate ligands in dinitrogen coordination chemistry.
;
_journal_issue 5
_journal_name_full 'Dalton transactions (Cambridge, England : 2003)'
_journal_page_first 1609
_journal_page_last 1616
_journal_paper_doi 10.1039/c1dt11595b
_journal_volume 41
_journal_year 2012
_chemical_formula_moiety 'C14 H27 Ta'
_chemical_formula_sum 'C14 H27 Ta'
_chemical_formula_weight 376.31
_chemical_name_common Tetramethyl(eta5-pentamethylcyclopentadienyl)tantalum
_chemical_name_systematic
;
Tetramethyl(eta5-pentamethylcyclopentadienyl)tantalum
;
_space_group_IT_number 64
_symmetry_cell_setting orthorhombic
_symmetry_space_group_name_Hall '-C 2ac 2'
_symmetry_space_group_name_H-M 'C m c a'
_atom_sites_solution_hydrogens geom
_atom_sites_solution_primary direct
_atom_sites_solution_secondary difmap
_audit_creation_method SHELXL-97
_cell_angle_alpha 90.00
_cell_angle_beta 90.00
_cell_angle_gamma 90.00
_cell_formula_units_Z 8
_cell_length_a 13.8058(7)
_cell_length_b 15.1978(7)
_cell_length_c 14.0101(6)
_cell_measurement_reflns_used 7898
_cell_measurement_temperature 100.0(2)
_cell_measurement_theta_max 30.013
_cell_measurement_theta_min 2.68
_cell_volume 2939.6(2)
_computing_cell_refinement 'Bruker SAINT'
_computing_data_collection 'Bruker APEX2'
_computing_data_reduction 'Bruker SAINT'
_computing_molecular_graphics 'Bruker SHELXTL'
_computing_publication_material 'Bruker SHELXTL'
_computing_structure_refinement 'SHELXL-97 (Sheldrick, 2008)'
_computing_structure_solution 'SHELXS-97 (Sheldrick, 2008)'
_diffrn_ambient_temperature 100.0(2)
_diffrn_measured_fraction_theta_full 0.999
_diffrn_measured_fraction_theta_max 0.999
_diffrn_measurement_device_type 'Bruker X8 APEX II'
_diffrn_measurement_method 'area detector'
_diffrn_radiation_monochromator graphite
_diffrn_radiation_source 'fine-focus sealed tube'
_diffrn_radiation_type MoK\a
_diffrn_radiation_wavelength 0.71073
_diffrn_reflns_av_R_equivalents 0.0212
_diffrn_reflns_av_sigmaI/netI 0.0179
_diffrn_reflns_limit_h_max 10
_diffrn_reflns_limit_h_min -18
_diffrn_reflns_limit_k_max 16
_diffrn_reflns_limit_k_min -20
_diffrn_reflns_limit_l_max 18
_diffrn_reflns_limit_l_min -18
_diffrn_reflns_number 8384
_diffrn_reflns_theta_full 27.90
_diffrn_reflns_theta_max 27.90
_diffrn_reflns_theta_min 2.47
_exptl_absorpt_coefficient_mu 7.451
_exptl_absorpt_correction_T_max 0.225
_exptl_absorpt_correction_T_min 0.145
_exptl_absorpt_correction_type multi-scan
_exptl_absorpt_process_details 'SADABS (Sheldrick, 2008)'
_exptl_crystal_colour yellow
_exptl_crystal_density_diffrn 1.701
_exptl_crystal_density_method 'not measured'
_exptl_crystal_description prism
_exptl_crystal_F_000 1472
_exptl_crystal_size_max 0.2
_exptl_crystal_size_mid 0.2
_exptl_crystal_size_min 0.2
_refine_diff_density_max 1.876
_refine_diff_density_min -2.005
_refine_diff_density_rms 0.115
_refine_ls_extinction_method none
_refine_ls_goodness_of_fit_ref 1.035
_refine_ls_hydrogen_treatment constr
_refine_ls_matrix_type full
_refine_ls_number_parameters 169
_refine_ls_number_reflns 1828
_refine_ls_number_restraints 0
_refine_ls_restrained_S_all 1.035
_refine_ls_R_factor_all 0.0233
_refine_ls_R_factor_gt 0.0202
_refine_ls_shift/su_max 0.001
_refine_ls_shift/su_mean 0.000
_refine_ls_structure_factor_coef Fsqd
_refine_ls_weighting_details 'calc w=1/[\s^2^(Fo^2^)+(0.0142P)^2^+19.6073P] where P=(Fo^2^+2Fc^2^)/3'
_refine_ls_weighting_scheme calc
_refine_ls_wR_factor_gt 0.0455
_refine_ls_wR_factor_ref 0.0472
_reflns_number_gt 1680
_reflns_number_total 1828
_reflns_threshold_expression >2\s(I)
_cod_data_source_file c1dt11595b.txt
_cod_data_source_block ls195
_cod_original_sg_symbol_H-M Cmca
_cod_database_code 7017874

loop_
_symmetry_equiv_pos_as_xyz
'x, y, z'
'-x, -y+1/2, z+1/2'
'x, -y, -z'
'-x+1/2, y, -z+1/2'
'x+1/2, y+1/2, z'
'-x+1/2, -y+1, z+1/2'
'x+1/2, -y+1/2, -z'
'-x+1, y+1/2, -z+1/2'
'-x, -y, -z'
'x, y-1/2, -z-1/2'
'-x, y, z'
'x-1/2, -y, z-1/2'
'-x+1/2, -y+1/2, -z'
'x+1/2, y, -z-1/2'
'-x+1/2, y+1/2, z'
'x, -y+1/2, z-1/2'

loop_
_atom_site_label
_atom_site_type_symbol
_atom_site_fract_x
_atom_site_fract_y
_atom_site_fract_z
_atom_site_U_iso_or_equiv
_atom_site_adp_type
_atom_site_occupancy
_atom_site_symmetry_multiplicity
_atom_site_calc_flag
_atom_site_refinement_flags
_atom_site_disorder_assembly
_atom_site_disorder_group
C1 C 0.3345(4) 0.3882(4) 0.1672(4) 0.0185(11) Uani 0.50 1 d P A -1
C2 C 0.3328(4) 0.3369(4) 0.2511(4) 0.0206(11) Uani 0.50 1 d P A -1
C3 C 0.3409(4) 0.3935(4) 0.3308(4) 0.0191(11) Uani 0.50 1 d P A -1
C4 C 0.3484(4) 0.4814(4) 0.2962(4) 0.0172(10) Uani 0.50 1 d P A -1
C5 C 0.3445(4) 0.4782(4) 0.1942(4) 0.0163(10) Uani 0.50 1 d P A -1
C6 C 0.3194(6) 0.3555(5) 0.0669(5) 0.0340(16) Uani 0.50 1 d P A -1
H6A H 0.3453 0.2957 0.0611 0.06(3) Uiso 0.50 1 calc PR A -1
H6B H 0.3532 0.3945 0.0221 0.05(3) Uiso 0.50 1 calc PR A -1
H6C H 0.2500 0.3552 0.0522 0.07(5) Uiso 0.50 1 calc PR A -1
C7 C 0.3195(5) 0.2385(4) 0.2553(6) 0.0356(16) Uani 0.50 1 d P A -1
H7A H 0.3439 0.2163 0.3164 0.06(3) Uiso 0.50 1 calc PR A -1
H7B H 0.3555 0.2109 0.2029 0.05(2) Uiso 0.50 1 calc PR A -1
H7C H 0.2505 0.2243 0.2493 0.050(18) Uiso 0.50 2 calc SR A -1
C8 C 0.3371(5) 0.3672(5) 0.4339(5) 0.0332(15) Uani 0.50 1 d P A -1
H8A H 0.2694 0.3607 0.4537 0.04(3) Uiso 0.50 1 calc PR A -1
H8B H 0.3684 0.4127 0.4729 0.07(3) Uiso 0.50 1 calc PR A -1
H8C H 0.3711 0.3112 0.4425 0.05(3) Uiso 0.50 1 calc PR A -1
C9 C 0.3501(5) 0.5633(4) 0.3551(4) 0.0258(13) Uani 0.50 1 d P A -1
H9A H 0.2836 0.5837 0.3657 0.03(2) Uiso 0.50 1 calc PR A -1
H9B H 0.3868 0.6090 0.3215 0.03(2) Uiso 0.50 1 calc PR A -1
H9C H 0.3809 0.5509 0.4166 0.04(2) Uiso 0.50 1 calc PR A -1
C10 C 0.3389(5) 0.5562(4) 0.1295(4) 0.0252(12) Uani 0.50 1 d P A -1
H10A H 0.3616 0.5397 0.0657 0.04(2) Uiso 0.50 1 calc PR A -1
H10B H 0.3798 0.6035 0.1548 0.025(18) Uiso 0.50 1 calc PR A -1
H10C H 0.2717 0.5766 0.1256 0.029(19) Uiso 0.50 1 calc PR A -1
C14 C 0.5632(5) 0.5018(6) 0.1497(6) 0.0383(17) Uani 0.50 1 d P A -1
H14A H 0.5464 0.5605 0.1735 0.09(4) Uiso 0.50 1 calc PR A -1
H14B H 0.5383 0.4948 0.0847 0.07(3) Uiso 0.50 1 calc PR A -1
H14C H 0.6338 0.4950 0.1495 0.04(2) Uiso 0.50 1 calc PR A -1
C13 C 0.5658(5) 0.4815(6) 0.3504(5) 0.0399(17) Uani 0.50 1 d P A -1
H13A H 0.5505 0.5437 0.3400 0.05(3) Uiso 0.50 1 calc PR A -1
H13B H 0.6361 0.4732 0.3488 0.05(3) Uiso 0.50 1 calc PR A -1
H13C H 0.5408 0.4630 0.4128 0.017(16) Uiso 0.50 1 calc PR A -1
C11 C 0.5431(6) 0.3165(6) 0.1271(7) 0.049(2) Uani 0.50 1 d P A -1
H11A H 0.6134 0.3075 0.1296 0.10(4) Uiso 0.50 1 calc PR A -1
H11B H 0.5255 0.3425 0.0655 0.06(3) Uiso 0.50 1 calc PR A -1
H11C H 0.5101 0.2598 0.1346 0.10(3) Uiso 0.50 1 calc PR A -1
C12 C 0.5485(6) 0.2960(6) 0.3288(7) 0.049(2) Uani 0.50 1 d P A -1
H12A H 0.6181 0.2867 0.3190 0.15(6) Uiso 0.50 1 calc PR A -1
H12B H 0.5132 0.2424 0.3114 0.16(5) Uiso 0.50 1 calc PR A -1
H12C H 0.5364 0.3099 0.3961 0.05(3) Uiso 0.50 1 calc PR A -1
Ta1 Ta 0.5000 0.403826(11) 0.240661(12) 0.02282(7) Uani 1 2 d S . .

loop_
_atom_site_aniso_label
_atom_site_aniso_U_11
_atom_site_aniso_U_22
_atom_site_aniso_U_33
_atom_site_aniso_U_23
_atom_site_aniso_U_13
_atom_site_aniso_U_12
C1 0.014(3) 0.018(3) 0.023(3) -0.004(2) -0.001(2) 0.001(2)
C2 0.009(3) 0.022(3) 0.031(3) 0.000(2) 0.000(2) -0.001(2)
C3 0.015(3) 0.020(3) 0.022(3) 0.005(2) 0.001(2) 0.000(2)
C4 0.014(2) 0.020(3) 0.018(3) 0.001(2) -0.0012(19) 0.002(2)
C5 0.010(2) 0.020(3) 0.018(3) 0.001(2) -0.0018(19) 0.001(2)
C6 0.033(4) 0.040(4) 0.029(3) -0.015(3) -0.004(3) 0.001(3)
C7 0.027(3) 0.018(3) 0.062(5) 0.003(3) 0.002(3) -0.003(3)
C8 0.030(4) 0.042(4) 0.027(3) 0.013(3) 0.006(3) 0.002(3)
C9 0.026(3) 0.022(3) 0.029(3) -0.009(2) -0.005(2) 0.005(2)
C10 0.025(3) 0.023(3) 0.027(3) 0.008(2) 0.001(2) 0.001(2)
C14 0.017(3) 0.053(5) 0.044(4) 0.011(3) 0.006(3) -0.008(3)
C13 0.020(3) 0.058(5) 0.041(4) -0.008(4) -0.007(3) -0.003(3)
C11 0.030(4) 0.047(5) 0.070(6) -0.029(4) 0.006(4) 0.006(4)
C12 0.028(4) 0.044(5) 0.075(6) 0.023(4) -0.005(4) 0.008(4)
Ta1 0.02114(10) 0.02026(10) 0.02706(10) 0.00049(7) 0.000 0.000

loop_
_atom_type_symbol
_atom_type_description
_atom_type_scat_dispersion_real
_atom_type_scat_dispersion_imag
_atom_type_scat_source
C C 0.0033 0.0016 'International Tables Vol C Tables 4.2.6.8 and 6.1.1.4'
H H 0.0000 0.0000 'International Tables Vol C Tables 4.2.6.8 and 6.1.1.4'
Ta Ta -0.7052 6.5227 'International Tables Vol C Tables 4.2.6.8 and 6.1.1.4'

loop_
_geom_angle_atom_site_label_1
_geom_angle_atom_site_label_2
_geom_angle_atom_site_label_3
_geom_angle
_geom_angle_site_symmetry_1
_geom_angle_site_symmetry_3
C2 C1 C5 108.1(5) . .
C2 C1 C6 126.4(5) . .
C5 C1 C6 125.3(5) . .
C2 C1 Ta1 74.1(3) . .
C5 C1 Ta1 73.3(3) . .
C6 C1 Ta1 122.6(4) . .
C1 C2 C3 108.7(5) . .
C1 C2 C7 125.7(6) . .
C3 C2 C7 125.6(6) . .
C1 C2 Ta1 73.4(3) . .
C3 C2 Ta1 74.2(3) . .
C7 C2 Ta1 120.9(4) . .
C2 C3 C4 107.9(5) . .
C2 C3 C8 126.5(6) . .
C4 C3 C8 125.5(6) . .
C2 C3 Ta1 73.3(3) . .
C4 C3 Ta1 73.2(3) . .
C8 C3 Ta1 121.7(4) . .
C3 C4 C5 107.8(5) . .
C3 C4 C9 126.5(5) . .
C5 C4 C9 125.5(5) . .
C3 C4 Ta1 74.2(3) . .
C5 C4 Ta1 73.0(3) . .
C9 C4 Ta1 123.1(4) . .
C1 C5 C4 107.6(5) . .
C1 C5 C10 126.5(5) . .
C4 C5 C10 125.5(5) . .
C1 C5 Ta1 73.7(3) . .
C4 C5 Ta1 74.0(3) . .
C10 C5 Ta1 123.9(4) . .
Ta1 C14 H14A 109.5 . .
Ta1 C14 H14B 109.5 . .
Ta1 C14 H14C 109.5 . .
Ta1 C13 H13A 109.5 . .
Ta1 C13 H13B 109.5 . .
Ta1 C13 H13C 109.5 . .
Ta1 C11 H11A 109.5 . .
Ta1 C11 H11B 109.5 . .
Ta1 C11 H11C 109.5 . .
Ta1 C12 H12A 109.5 . .
Ta1 C12 H12B 109.5 . .
Ta1 C12 H12C 109.5 . .
C13 Ta1 C13 50.2(4) . 11_655
C13 Ta1 C14 82.6(3) . .
C13 Ta1 C14 102.5(3) 11_655 .
C13 Ta1 C14 102.5(3) . 11_655
C13 Ta1 C14 82.6(3) 11_655 11_655
C14 Ta1 C14 48.0(4) . 11_655
C13 Ta1 C11 170.7(3) . 11_655
C13 Ta1 C11 138.8(3) 11_655 11_655
C14 Ta1 C11 95.8(4) . 11_655
C14 Ta1 C11 82.9(4) 11_655 11_655
C13 Ta1 C11 138.8(3) . .
C13 Ta1 C11 170.7(3) 11_655 .
C14 Ta1 C11 82.9(4) . .
C14 Ta1 C11 95.8(4) 11_655 .
C11 Ta1 C11 32.1(4) 11_655 .
C13 Ta1 C12 98.0(4) . 11_655
C13 Ta1 C12 82.9(4) 11_655 11_655
C14 Ta1 C12 173.2(3) . 11_655
C14 Ta1 C12 137.8(3) 11_655 11_655
C11 Ta1 C12 82.5(4) 11_655 11_655
C11 Ta1 C12 92.3(4) . 11_655
C13 Ta1 C12 82.9(4) . .
C13 Ta1 C12 98.0(4) 11_655 .
C14 Ta1 C12 137.8(3) . .
C14 Ta1 C12 173.2(3) 11_655 .
C11 Ta1 C12 92.3(4) 11_655 .
C11 Ta1 C12 82.5(4) . .
C12 Ta1 C12 36.2(4) 11_655 .
C13 Ta1 C5 107.5(2) . .
C13 Ta1 C5 64.9(2) 11_655 .
C14 Ta1 C5 83.2(2) . .
C14 Ta1 C5 35.5(2) 11_655 .
C11 Ta1 C5 81.4(3) 11_655 .
C11 Ta1 C5 108.8(3) . .
C12 Ta1 C5 103.0(3) 11_655 .
C12 Ta1 C5 139.0(3) . .
C13 Ta1 C5 64.9(2) . 11_655
C13 Ta1 C5 107.5(2) 11_655 11_655
C14 Ta1 C5 35.5(2) . 11_655
C14 Ta1 C5 83.2(2) 11_655 11_655
C11 Ta1 C5 108.8(3) 11_655 11_655
C11 Ta1 C5 81.4(3) . 11_655
C12 Ta1 C5 139.0(3) 11_655 11_655
C12 Ta1 C5 103.0(3) . 11_655
C5 Ta1 C5 117.4(3) . 11_655
C13 Ta1 C1 137.0(2) . .
C13 Ta1 C1 87.8(2) 11_655 .
C14 Ta1 C1 101.1(2) . .
C14 Ta1 C1 56.9(2) 11_655 .
C11 Ta1 C1 52.4(3) 11_655 .
C11 Ta1 C1 83.7(3) . .
C12 Ta1 C1 83.1(3) 11_655 .
C12 Ta1 C1 116.4(3) . .
C5 Ta1 C1 32.95(17) . .
C5 Ta1 C1 135.42(18) 11_655 .
C13 Ta1 C1 87.8(2) . 11_655
C13 Ta1 C1 137.0(2) 11_655 11_655
C14 Ta1 C1 56.9(2) . 11_655
C14 Ta1 C1 101.1(2) 11_655 11_655
C11 Ta1 C1 83.7(3) 11_655 11_655
C11 Ta1 C1 52.4(3) . 11_655
C12 Ta1 C1 116.4(3) 11_655 11_655
C12 Ta1 C1 83.1(3) . 11_655
C5 Ta1 C1 135.42(18) . 11_655
C5 Ta1 C1 32.95(17) 11_655 11_655
C1 Ta1 C1 130.4(3) . 11_655

loop_
_geom_bond_atom_site_label_1
_geom_bond_atom_site_label_2
_geom_bond_distance
_geom_bond_site_symmetry_2
C1 C2 1.411(8) .
C1 C5 1.426(7) .
C1 C6 1.504(8) .
C1 Ta1 2.518(5) .
C2 C3 1.415(8) .
C2 C7 1.508(8) .
C2 Ta1 2.527(6) .
C3 C4 1.424(8) .
C3 C8 1.500(8) .
C3 Ta1 2.538(6) .
C4 C5 1.431(7) .
C4 C9 1.493(8) .
C4 Ta1 2.526(5) .
C5 C10 1.494(8) .
C5 Ta1 2.512(5) .
C6 H6A 0.9800 .
C6 H6B 0.9800 .
C6 H6C 0.9800 .
C7 H7A 0.9800 .
C7 H7B 0.9800 .
C7 H7C 0.9800 .
C8 H8A 0.9800 .
C8 H8B 0.9800 .
C8 H8C 0.9800 .
C9 H9A 0.9800 .
C9 H9B 0.9800 .
C9 H9C 0.9800 .
C10 H10A 0.9800 .
C10 H10B 0.9800 .
C10 H10C 0.9800 .
C14 Ta1 2.146(7) .
C14 H14A 0.9800 .
C14 H14B 0.9800 .
C14 H14C 0.9800 .
C13 Ta1 2.141(7) .
C13 H13A 0.9800 .
C13 H13B 0.9800 .
C13 H13C 0.9800 .
C11 Ta1 2.156(7) .
C11 H11A 0.9800 .
C11 H11B 0.9800 .
C11 H11C 0.9800 .
C12 Ta1 2.159(8) .
C12 H12A 0.9800 .
C12 H12B 0.9800 .
C12 H12C 0.9800 .
Ta1 C13 2.141(7) 11_655
Ta1 C14 2.146(7) 11_655
Ta1 C11 2.156(7) 11_655
Ta1 C12 2.159(8) 11_655
Ta1 C5 2.512(5) 11_655
Ta1 C1 2.518(6) 11_655

loop_
_geom_torsion_atom_site_label_1
_geom_torsion_atom_site_label_2
_geom_torsion_atom_site_label_3
_geom_torsion_atom_site_label_4
_geom_torsion
_geom_torsion_site_symmetry_4
C5 C1 C2 C3 0.5(6) .
C6 C1 C2 C3 -174.5(6) .
Ta1 C1 C2 C3 66.4(4) .
C5 C1 C2 C7 177.6(6) .
C6 C1 C2 C7 2.6(10) .
Ta1 C1 C2 C7 -116.4(6) .
C5 C1 C2 Ta1 -66.0(4) .
C6 C1 C2 Ta1 119.1(6) .
C1 C2 C3 C4 -0.4(7) .
C7 C2 C3 C4 -177.5(6) .
Ta1 C2 C3 C4 65.5(4) .
C1 C2 C3 C8 176.7(6) .
C7 C2 C3 C8 -0.5(10) .
Ta1 C2 C3 C8 -117.4(6) .
C1 C2 C3 Ta1 -65.9(4) .
C7 C2 C3 Ta1 117.0(6) .
C2 C3 C4 C5 0.2(6) .
C8 C3 C4 C5 -176.9(5) .
Ta1 C3 C4 C5 65.8(4) .
C2 C3 C4 C9 174.6(5) .
C8 C3 C4 C9 -2.4(9) .
Ta1 C3 C4 C9 -119.8(6) .
C2 C3 C4 Ta1 -65.6(4) .
C8 C3 C4 Ta1 117.3(6) .
C2 C1 C5 C4 -0.3(6) .
C6 C1 C5 C4 174.7(6) .
Ta1 C1 C5 C4 -66.9(4) .
C2 C1 C5 C10 -173.0(5) .
C6 C1 C5 C10 2.0(9) .
Ta1 C1 C5 C10 120.5(6) .
C2 C1 C5 Ta1 66.5(4) .
C6 C1 C5 Ta1 -118.5(6) .
C3 C4 C5 C1 0.1(6) .
C9 C4 C5 C1 -174.4(5) .
Ta1 C4 C5 C1 66.7(4) .
C3 C4 C5 C10 172.9(5) .
C9 C4 C5 C10 -1.7(9) .
Ta1 C4 C5 C10 -120.6(5) .
C3 C4 C5 Ta1 -66.6(4) .
C9 C4 C5 Ta1 118.9(5) .
C1 C5 Ta1 C13 -157.3(4) .
C4 C5 Ta1 C13 -43.1(4) .
C10 C5 Ta1 C13 79.2(5) .
C1 C5 Ta1 C13 -130.1(4) 11_655
C4 C5 Ta1 C13 -15.8(4) 11_655
C10 C5 Ta1 C13 106.5(5) 11_655
C1 C5 Ta1 C14 122.7(4) .
C4 C5 Ta1 C14 -123.1(4) .
C10 C5 Ta1 C14 -0.8(5) .
C1 C5 Ta1 C14 115.6(6) 11_655
C4 C5 Ta1 C14 -130.2(6) 11_655
C10 C5 Ta1 C14 -7.8(5) 11_655
C1 C5 Ta1 C11 25.7(4) 11_655
C4 C5 Ta1 C11 139.9(4) 11_655
C10 C5 Ta1 C11 -97.8(5) 11_655
C1 C5 Ta1 C11 42.5(4) .
C4 C5 Ta1 C11 156.8(4) .
C10 C5 Ta1 C11 -80.9(5) .
C1 C5 Ta1 C12 -54.5(4) 11_655
C4 C5 Ta1 C12 59.8(4) 11_655
C10 C5 Ta1 C12 -177.9(5) 11_655
C1 C5 Ta1 C12 -57.9(6) .
C4 C5 Ta1 C12 56.4(6) .
C10 C5 Ta1 C12 178.7(6) .
C1 C5 Ta1 C5 132.4(3) 11_655
C4 C5 Ta1 C5 -113.3(3) 11_655
C10 C5 Ta1 C5 9.0(6) 11_655
C4 C5 Ta1 C1 114.2(5) .
C10 C5 Ta1 C1 -123.4(6) .
C1 C5 Ta1 C1 97.5(4) 11_655
C4 C5 Ta1 C1 -148.2(3) 11_655
C10 C5 Ta1 C1 -25.9(6) 11_655
C2 C1 Ta1 C13 -82.4(5) .
C5 C1 Ta1 C13 32.6(5) .
C6 C1 Ta1 C13 154.2(5) .
C2 C1 Ta1 C13 -71.1(4) 11_655
C5 C1 Ta1 C13 43.9(4) 11_655
C6 C1 Ta1 C13 165.5(5) 11_655
C2 C1 Ta1 C14 -173.4(4) .
C5 C1 Ta1 C14 -58.4(4) .
C6 C1 Ta1 C14 63.2(6) .
C2 C1 Ta1 C14 -153.7(4) 11_655
C5 C1 Ta1 C14 -38.7(4) 11_655
C6 C1 Ta1 C14 82.9(6) 11_655
C2 C1 Ta1 C11 97.8(5) 11_655
C5 C1 Ta1 C11 -147.3(5) 11_655
C6 C1 Ta1 C11 -25.6(6) 11_655
C2 C1 Ta1 C11 105.1(4) .
C5 C1 Ta1 C11 -139.9(4) .
C6 C1 Ta1 C11 -18.3(6) .
C2 C1 Ta1 C12 12.0(4) 11_655
C5 C1 Ta1 C12 127.0(4) 11_655
C6 C1 Ta1 C12 -111.4(6) 11_655
C2 C1 Ta1 C12 26.7(5) .
C5 C1 Ta1 C12 141.7(4) .
C6 C1 Ta1 C12 -96.7(6) .
C2 C1 Ta1 C5 -115.0(5) .
C6 C1 Ta1 C5 121.6(6) .
C2 C1 Ta1 C5 176.0(3) 11_655
C5 C1 Ta1 C5 -69.0(4) 11_655
C6 C1 Ta1 C5 52.6(6) 11_655
C2 C1 Ta1 C1 131.0(3) 11_655
C5 C1 Ta1 C1 -114.0(3) 11_655
C6 C1 Ta1 C1 7.6(7) 11_655
